data_2107635
loop_
_publ_author_name
'Chodkiewicz, Micha\/l Leszek'
'Makal, Anna'
'Gajda, Roman'
'Vidovic, Dragoslav'
'Wo\'zniak, Krzysztof'

_publ_section_title
;
 An insight into real and average structure from diffuse X-ray scattering
 -- a case study
;
_journal_issue 4
_journal_name_full 'Acta Crystallographica Section B'
_journal_page_first 571
_journal_page_last 583
_journal_paper_doi 10.1107/S2052520616005552
_journal_volume 72
_journal_year 2016
_chemical_formula_moiety 'Cl, 2(C10.5 H13.5 N)'
_chemical_formula_sum 'C21 H27 Cl N2'
_chemical_formula_weight 342.89
_chemical_name_systematic
;
 ?
;
_space_group_crystal_system tetragonal
_space_group_IT_number 87
_space_group_name_Hall '-I 4'
_space_group_name_H-M_alt 'I 4/m'
_symmetry_space_group_name_Hall '-I 4'
_symmetry_space_group_name_H-M 'I 4/m'
_atom_sites_solution_hydrogens mixed
_audit_creation_date 2015-03-22
_audit_creation_method
;
Olex2 1.2
(compiled 2015.01.26 svn.r3151 for OlexSys, GUI svn.r4998)
;
_cell_angle_alpha 90
_cell_angle_beta 90
_cell_angle_gamma 90
_cell_formula_units_Z 4
_cell_length_a 19.924(10)
_cell_length_b 19.924(10)
_cell_length_c 5.088(3)
_cell_measurement_temperature 100.0(2)
_cell_volume 2019.8(19)
_computing_cell_refinement 'APEX2 v2012.4-3 (Bruker AXS)'
_computing_data_collection 'APEX2 v2012.4-3 (Bruker AXS)'
_computing_data_reduction 'SAINT V8.18C (Bruker AXS Inc., 2011)'
_computing_molecular_graphics 'Olex2 (Dolomanov et al., 2009)'
_computing_publication_material 'Olex2 (Dolomanov et al., 2009)'
_computing_structure_refinement 'ShelXL (Sheldrick, 2008)'
_computing_structure_solution 'SHELXS-97 (Sheldrick, 2008)'
_diffrn_ambient_temperature 100.0(2)
_diffrn_detector 'Bruker APEX2 area detector'
_diffrn_detector_area_resol_mean 7.9
_diffrn_detector_type 'CCD area detector'
_diffrn_measured_fraction_theta_full 1.000
_diffrn_measured_fraction_theta_max 0.997
_diffrn_measurement_device 'four-circle diffractometer'
_diffrn_measurement_device_type 'Bruker kappa APEX2 area detector'
_diffrn_measurement_method '\w and \f scans'
_diffrn_radiation_collimation 'focusing mirrors'
_diffrn_radiation_monochromator 'mirror optics'
_diffrn_radiation_probe x-ray
_diffrn_radiation_type MoK\a
_diffrn_radiation_wavelength 0.71073
_diffrn_reflns_av_R_equivalents 0.0407
_diffrn_reflns_av_unetI/netI 0.0264
_diffrn_reflns_Laue_measured_fraction_full 1.000
_diffrn_reflns_Laue_measured_fraction_max 0.997
_diffrn_reflns_limit_h_max 23
_diffrn_reflns_limit_h_min -27
_diffrn_reflns_limit_k_max 18
_diffrn_reflns_limit_k_min -27
_diffrn_reflns_limit_l_max 7
_diffrn_reflns_limit_l_min -6
_diffrn_reflns_number 9109
_diffrn_reflns_point_group_measured_fraction_full 1.000
_diffrn_reflns_point_group_measured_fraction_max 0.997
_diffrn_reflns_theta_full 25.242
_diffrn_reflns_theta_max 29.904
_diffrn_reflns_theta_min 1.445
_diffrn_source 'rotating anode X-ray tube'
_diffrn_source_type 'Bruker TXS'
_exptl_absorpt_coefficient_mu 0.193
_exptl_absorpt_correction_T_max 0.975
_exptl_absorpt_correction_T_min 0.955
_exptl_absorpt_correction_type multi-scan
_exptl_absorpt_process_details 'SADABS V2008/1 (Bruker AXS Inc.)'
_exptl_crystal_colour 'clear colourless'
_exptl_crystal_colour_lustre clear
_exptl_crystal_colour_primary colourless
_exptl_crystal_density_diffrn 1.128
_exptl_crystal_description block
_exptl_crystal_F_000 736
_exptl_crystal_size_max 0.32
_exptl_crystal_size_mid 0.2
_exptl_crystal_size_min 0.13
_refine_diff_density_max 0.476
_refine_diff_density_min -0.163
_refine_diff_density_rms 0.046
_refine_ls_extinction_method none
_refine_ls_goodness_of_fit_ref 1.124
_refine_ls_hydrogen_treatment mixed
_refine_ls_matrix_type full
_refine_ls_number_parameters 88
_refine_ls_number_reflns 1611
_refine_ls_number_restraints 40
_refine_ls_restrained_S_all 1.133
_refine_ls_R_factor_all 0.0454
_refine_ls_R_factor_gt 0.0378
_refine_ls_shift/su_max 0.002
_refine_ls_shift/su_mean 0.000
_refine_ls_structure_factor_coef Fsqd
_refine_ls_weighting_details 'w=1/[\s^2^(Fo^2^)+(0.0683P)^2^+0.7757P] where P=(Fo^2^+2Fc^2^)/3'
_refine_ls_weighting_scheme calc
_refine_ls_wR_factor_gt 0.1084
_refine_ls_wR_factor_ref 0.1276
_reflns_Friedel_coverage 0.000
_reflns_number_gt 1391
_reflns_number_total 1611
_reflns_threshold_expression 'I > 2\s(I)'
_cod_data_source_file wf5124sup1.cif
_cod_data_source_block DP_100K_final
_cod_depositor_comments 'Adding full bibliography for 2107632--2107635.cif.'
_cod_original_cell_volume 2020(2)
_cod_database_code 2107635
_cod_database_fobs_code 2107635
_shelxl_version_number 2013-4
_shelx_space_group_comment
;
The symmetry employed for this shelxl refinement is uniquely defined
by the following loop, which should always be used as a source of
symmetry information in preference to the above space-group names.
They are only intended as comments.
;

loop_
_space_group_symop_operation_xyz
'x, y, z'
'-y, x, z'
'-x, -y, z'
'y, -x, z'
'x+1/2, y+1/2, z+1/2'
'-y+1/2, x+1/2, z+1/2'
'-x+1/2, -y+1/2, z+1/2'
'y+1/2, -x+1/2, z+1/2'
'-x, -y, -z'
'y, -x, -z'
'x, y, -z'
'-y, x, -z'
'-x+1/2, -y+1/2, -z+1/2'
'y+1/2, -x+1/2, -z+1/2'
'x+1/2, y+1/2, -z+1/2'
'-y+1/2, x+1/2, -z+1/2'

loop_
_atom_site_label
_atom_site_type_symbol
_atom_site_fract_x
_atom_site_fract_y
_atom_site_fract_z
_atom_site_U_iso_or_equiv
_atom_site_adp_type
_atom_site_occupancy
_atom_site_site_symmetry_order
_atom_site_calc_flag
_atom_site_refinement_flags_posn
_atom_site_refinement_flags_adp
_atom_site_refinement_flags_occupancy
_atom_site_disorder_assembly
_atom_site_disorder_group
Cl1 Cl 0.58669(3) 0.61812(3) 1.5000 0.02093(19) Uani 0.5 2 d S T P A 1
N1 N 0.55626(8) 0.68995(7) 0.9657(9) 0.0162(8) Uani 0.5 1 d D U P B 2
H1 H 0.5604(14) 0.6730(13) 1.121(3) 0.019 Uiso 0.5 1 d D U P C 2
C1 C 0.55203(8) 0.76197(7) 0.9732(16) 0.0154(10) Uani 0.5 1 d . U P B 2
C2 C 0.48894(8) 0.79240(8) 0.9728(16) 0.0177(10) Uani 0.5 1 d . U P B 2
C3 C 0.48664(7) 0.86250(7) 1.0000 0.0237(3) Uani 1 2 d S TU P B 2
H3 H 0.4439(9) 0.8850(9) 1.0000 0.028 Uiso 1 2 d S U P D 2
C4 C 0.54492(8) 0.90000(7) 1.0000 0.0247(3) Uani 1 2 d S TU P B 2
H4 H 0.5418(9) 0.9498(9) 1.0000 0.030 Uiso 1 2 d S U P E 2
C5 C 0.60716(7) 0.86842(7) 1.0000 0.0248(3) Uani 1 2 d S TU P B 2
H5 H 0.6472(10) 0.8967(9) 1.0000 0.030 Uiso 1 2 d S U P F 2
C6 C 0.61171(7) 0.79865(7) 1.0000 0.0214(3) Uani 1 2 d S TU P B 2
C7 C 0.42561(9) 0.75119(10) 0.9640(17) 0.0297(16) Uani 0.5 1 d D . P B 2
H7A H 0.420(2) 0.7249(16) 0.806(5) 0.044 Uiso 0.5 1 d D U P G 2
H7B H 0.3871(9) 0.7823(10) 0.959(8) 0.044 Uiso 0.5 1 d D U P H 2
H7C H 0.425(2) 0.7199(15) 1.108(5) 0.044 Uiso 0.5 1 d D U P I 2
C8 C 0.67831(8) 0.76335(9) 1.0000 0.0338(4) Uani 1 2 d DS T P B 2
H8A H 0.684(4) 0.7308(19) 1.140(7) 0.051 Uiso 0.5 1 d D U P J 2
H8B H 0.7156(10) 0.7942(11) 1.0000 0.051 Uiso 1 2 d DS U P K 2
H8C H 0.685(4) 0.740(2) 0.833(6) 0.051 Uiso 0.5 1 d D U P L 2
C9 C 0.55939(8) 0.65379(8) 0.7454(3) 0.0138(3) Uani 0.5 1 d . . P B 2
C10 C 0.55798(12) 0.68496(12) 0.5000 0.0146(4) Uani 0.5 2 d S T P B 2
H10 H 0.5559 0.7316 0.5000 0.018 Uiso 0.5 2 calc R U P B 2
C11 C 0.56383(9) 0.57976(8) 0.7930(3) 0.0179(4) Uani 0.5 1 d . . P B 2
H11A H 0.5684 0.5715 0.9781 0.027 Uiso 0.5 1 calc R U P B 2
H11B H 0.6021 0.5619 0.7023 0.027 Uiso 0.5 1 calc R U P B 2
H11C H 0.5238 0.5584 0.7293 0.027 Uiso 0.5 1 calc R U P B 2

loop_
_atom_site_aniso_label
_atom_site_aniso_U_11
_atom_site_aniso_U_22
_atom_site_aniso_U_33
_atom_site_aniso_U_23
_atom_site_aniso_U_13
_atom_site_aniso_U_12
Cl1 0.0300(3) 0.0230(3) 0.0098(3) 0.000 0.000 0.0033(2)
N1 0.0224(6) 0.0159(6) 0.010(3) 0.0018(6) -0.0001(7) 0.0024(4)
C1 0.0211(6) 0.0154(5) 0.010(3) -0.0025(8) 0.0000(8) 0.0024(4)
C2 0.0195(6) 0.0199(6) 0.014(3) -0.0004(8) 0.0000(8) 0.0023(5)
C3 0.0256(7) 0.0204(6) 0.0251(7) 0.000 0.000 0.0063(5)
C4 0.0311(7) 0.0172(6) 0.0257(7) 0.000 0.000 0.0022(5)
C5 0.0253(7) 0.0212(6) 0.0278(7) 0.000 0.000 -0.0026(5)
C6 0.0198(6) 0.0210(6) 0.0232(7) 0.000 0.000 0.0019(5)
C7 0.0204(7) 0.0259(8) 0.043(5) 0.0007(11) 0.0003(10) 0.0001(6)
C8 0.0196(7) 0.0302(8) 0.0517(11) 0.000 0.000 0.0031(5)
C9 0.0134(7) 0.0153(7) 0.0128(7) -0.0003(6) 0.0010(6) 0.0006(5)
C10 0.0179(10) 0.0133(10) 0.0127(11) 0.000 0.000 0.0001(8)
C11 0.0259(8) 0.0146(7) 0.0134(8) 0.0014(6) 0.0016(6) 0.0015(6)

loop_
_atom_type_symbol
_atom_type_description
_atom_type_scat_dispersion_real
_atom_type_scat_dispersion_imag
_atom_type_scat_source
C C 0.0033 0.0016 'International Tables Vol C Tables 4.2.6.8 and 6.1.1.4'
H H 0.0000 0.0000 'International Tables Vol C Tables 4.2.6.8 and 6.1.1.4'
Cl Cl 0.1484 0.1585 'International Tables Vol C Tables 4.2.6.8 and 6.1.1.4'
N N 0.0061 0.0033 'International Tables Vol C Tables 4.2.6.8 and 6.1.1.4'

loop_
_geom_angle_atom_site_label_1
_geom_angle_atom_site_label_2
_geom_angle_atom_site_label_3
_geom_angle
_geom_angle_site_symmetry_1
_geom_angle_site_symmetry_3
N1 N1 C9 147.16(13) 11_557 .
N1 N1 C1 88.5(4) 11_557 .
C9 N1 C1 124.4(5) . .
N1 N1 C1 77.8(3) 11_557 11_557
C9 N1 C1 135.0(4) . 11_557
C1 N1 C1 10.7(6) . 11_557
N1 N1 C9 26.19(10) 11_557 11_557
C9 N1 C9 120.98(16) . 11_557
C1 N1 C9 114.6(4) . 11_557
C1 N1 C9 104.0(4) 11_557 11_557
N1 N1 H1 24(2) 11_557 .
C9 N1 H1 123.7(19) . .
C1 N1 H1 112(2) . .
C1 N1 H1 101(2) 11_557 .
C9 N1 H1 4.4(19) 11_557 .
C1 C1 C2 90.1(5) 11_557 .
C1 C1 C6 84.4(3) 11_557 .
C2 C1 C6 122.50(16) . .
C1 C1 C2 78.9(5) 11_557 11_557
C2 C1 C2 11.2(7) . 11_557
C6 C1 C2 120.6(2) . 11_557
C1 C1 N1 91.5(4) 11_557 .
C2 C1 N1 119.10(15) . .
C6 C1 N1 118.23(14) . .
C2 C1 N1 118.84(18) 11_557 .
C1 C1 N1 77.8(4) 11_557 11_557
C2 C1 N1 118.4(2) . 11_557
C6 C1 N1 116.1(2) . 11_557
C2 C1 N1 115.2(3) 11_557 11_557
N1 C1 N1 13.7(4) . 11_557
C2 C2 C1 89.9(5) 11_557 .
C2 C2 C3 84.4(3) 11_557 .
C1 C2 C3 117.48(16) . .
C2 C2 C1 78.9(5) 11_557 11_557
C1 C2 C1 11.0(7) . 11_557
C3 C2 C1 115.7(2) . 11_557
C2 C2 C7 91.7(5) 11_557 .
C1 C2 C7 121.18(15) . .
C3 C2 C7 121.19(16) . .
C1 C2 C7 120.91(19) 11_557 .
C2 C2 C7 77.9(4) 11_557 11_557
C1 C2 C7 120.4(2) . 11_557
C3 C2 C7 118.9(2) . 11_557
C1 C2 C7 117.2(3) 11_557 11_557
C7 C2 C7 13.8(7) . 11_557
C4 C3 C2 120.71(13) . .
C4 C3 C2 120.72(13) . 11_557
C2 C3 C2 11.3(7) . 11_557
C4 C3 H3 119.4(11) . .
C2 C3 H3 119.5(11) . .
C2 C3 H3 119.5(11) 11_557 .
C3 C4 C5 120.34(13) . .
C3 C4 H4 119.2(11) . .
C5 C4 H4 120.5(11) . .
C4 C5 C6 120.62(13) . .
C4 C5 H5 117.9(11) . .
C6 C5 H5 121.5(11) . .
C5 C6 C1 117.71(13) . 11_557
C5 C6 C1 117.71(13) . .
C1 C6 C1 11.2(7) 11_557 .
C5 C6 C8 121.65(13) . .
C1 C6 C8 120.34(13) 11_557 .
C1 C6 C8 120.34(13) . .
C7 C7 C2 88.3(5) 11_557 .
C7 C7 C2 77.9(4) 11_557 11_557
C2 C7 C2 10.3(6) . 11_557
C7 C7 H7A 146(2) 11_557 .
C2 C7 H7A 115(3) . .
C2 C7 H7A 124(3) 11_557 .
C7 C7 H7B 92(2) 11_557 .
C2 C7 H7B 108.0(13) . .
C2 C7 H7B 107.9(14) 11_557 .
H7A C7 H7B 103(3) . .
C7 C7 H7C 40(2) 11_557 .
C2 C7 H7C 110(3) . .
C2 C7 H7C 101(2) 11_557 .
H7A C7 H7C 106(2) . .
H7B C7 H7C 115(3) . .
C6 C8 H8A 114(4) . .
C6 C8 H8B 112.5(14) . .
H8A C8 H8B 110(4) . .
C6 C8 H8C 110(4) . .
H8A C8 H8C 107.5(19) . .
H8B C8 H8C 102(4) . .
N1 C9 C10 120.71(19) . .
N1 C9 C11 113.50(18) . .
C10 C9 C11 125.79(16) . .
N1 C9 N1 6.64(17) . 11_557
C10 C9 N1 127.35(15) . 11_557
C11 C9 N1 106.86(15) . 11_557
C9 C10 C9 127.1(2) 11_556 .
C9 C10 H10 116.5 11_556 .
C9 C10 H10 116.5 . .
C9 C11 H11A 109.5 . .
C9 C11 H11B 109.5 . .
H11A C11 H11B 109.5 . .
C9 C11 H11C 109.5 . .
H11A C11 H11C 109.5 . .
H11B C11 H11C 109.5 . .

loop_
_geom_bond_atom_site_label_1
_geom_bond_atom_site_label_2
_geom_bond_distance
_geom_bond_site_symmetry_2
N1 N1 0.350(9) 11_557
N1 C9 1.334(4) .
N1 C1 1.438(2) .
N1 C1 1.471(3) 11_557
N1 C9 1.638(5) 11_557
N1 H1 0.865(10) .
C1 C1 0.273(16) 11_557
C1 C2 1.396(2) .
C1 C6 1.402(2) .
C1 C2 1.423(3) 11_557
C1 N1 1.471(3) 11_557
C2 C2 0.276(16) 11_557
C2 C3 1.404(2) .
C2 C1 1.423(3) 11_557
C2 C7 1.506(3) .
C2 C7 1.539(4) 11_557
C3 C4 1.381(2) .
C3 C2 1.404(2) 11_557
C3 H3 0.963(18) .
C4 C5 1.391(2) .
C4 H4 0.995(19) .
C5 C6 1.393(2) .
C5 H5 0.977(19) .
C6 C1 1.402(2) 11_557
C6 C8 1.502(2) .
C7 C7 0.366(17) 11_557
C7 C2 1.539(4) 11_557
C7 H7A 0.966(18) .
C7 H7B 0.985(16) .
C7 H7C 0.964(18) .
C8 H8A 0.971(18) .
C8 H8B 0.964(16) .
C8 H8C 0.983(18) .
C9 C10 1.395(2) .
C9 C11 1.497(2) .
C9 N1 1.638(5) 11_557
C10 C9 1.395(2) 11_556
C10 H10 0.9300 .
C11 H11A 0.9600 .
C11 H11B 0.9600 .
C11 H11C 0.9600 .

loop_
_geom_hbond_atom_site_label_D
_geom_hbond_atom_site_label_H
_geom_hbond_atom_site_label_A
_geom_hbond_distance_DH
_geom_hbond_distance_HA
_geom_hbond_distance_DA
_geom_hbond_angle_DHA
N1 H1 Cl1 0.865(10) 2.276(10) 3.132(15) 169.9(3)

loop_
_geom_torsion_atom_site_label_1
_geom_torsion_atom_site_label_2
_geom_torsion_atom_site_label_3
_geom_torsion_atom_site_label_4
_geom_torsion
_geom_torsion_site_symmetry_1
_geom_torsion_site_symmetry_4
N1 N1 C1 C1 0.01(3) 11_557 11_557
C9 N1 C1 C1 -178.94(16) . 11_557
C9 N1 C1 C1 -0.76(12) 11_557 11_557
N1 N1 C1 C2 -90.9(7) 11_557 .
C9 N1 C1 C2 90.1(7) . .
C1 N1 C1 C2 -91.0(7) 11_557 .
C9 N1 C1 C2 -91.7(7) 11_557 .
N1 N1 C1 C6 84.5(6) 11_557 .
C9 N1 C1 C6 -94.5(6) . .
C1 N1 C1 C6 84.5(6) 11_557 .
C9 N1 C1 C6 83.7(6) 11_557 .
N1 N1 C1 C2 -78.1(7) 11_557 11_557
C9 N1 C1 C2 102.9(7) . 11_557
C1 N1 C1 C2 -78.1(7) 11_557 11_557
C9 N1 C1 C2 -78.9(7) 11_557 11_557
C9 N1 C1 N1 -179(100) . 11_557
C1 N1 C1 N1 -0.01(4) 11_557 11_557
C9 N1 C1 N1 -0.78(12) 11_557 11_557
C1 C1 C2 C2 -0.02(3) 11_557 11_557
C6 C1 C2 C2 -83.4(6) . 11_557
N1 C1 C2 C2 91.8(7) . 11_557
N1 C1 C2 C2 76.1(6) 11_557 11_557
C1 C1 C2 C3 83.6(6) 11_557 .
C6 C1 C2 C3 0.2(11) . .
C2 C1 C2 C3 83.6(6) 11_557 .
N1 C1 C2 C3 175.4(6) . .
N1 C1 C2 C3 159.7(5) 11_557 .
C6 C1 C2 C1 -83.4(6) . 11_557
C2 C1 C2 C1 0.02(4) 11_557 11_557
N1 C1 C2 C1 91.8(7) . 11_557
N1 C1 C2 C1 76.1(6) 11_557 11_557
C1 C1 C2 C7 -92.0(7) 11_557 .
C6 C1 C2 C7 -175.4(7) . .
C2 C1 C2 C7 -91.9(8) 11_557 .
N1 C1 C2 C7 -0.2(12) . .
N1 C1 C2 C7 -15.8(11) 11_557 .
C1 C1 C2 C7 -76.0(7) 11_557 11_557
C6 C1 C2 C7 -159.4(6) . 11_557
C2 C1 C2 C7 -75.9(7) 11_557 11_557
N1 C1 C2 C7 15.9(11) . 11_557
N1 C1 C2 C7 0.2(11) 11_557 11_557
C2 C2 C3 C4 93.4(2) 11_557 .
C1 C2 C3 C4 6.4(8) . .
C1 C2 C3 C4 18.6(8) 11_557 .
C7 C2 C3 C4 -178.1(5) . .
C7 C2 C3 C4 166.3(5) 11_557 .
C1 C2 C3 C2 -87.0(7) . 11_557
C1 C2 C3 C2 -74.8(6) 11_557 11_557
C7 C2 C3 C2 88.6(7) . 11_557
C7 C2 C3 C2 72.9(6) 11_557 11_557
C2 C3 C4 C5 -6.6(4) . .
C2 C3 C4 C5 6.6(4) 11_557 .
C3 C4 C5 C6 0.0 . .
C4 C5 C6 C1 -6.3(4) . 11_557
C4 C5 C6 C1 6.3(4) . .
C4 C5 C6 C8 180.0 . .
C1 C1 C6 C5 -92.94(18) 11_557 .
C2 C1 C6 C5 -6.4(9) . .
C2 C1 C6 C5 -19.4(8) 11_557 .
N1 C1 C6 C5 178.3(4) . .
N1 C1 C6 C5 -166.4(4) 11_557 .
C2 C1 C6 C1 86.5(7) . 11_557
C2 C1 C6 C1 73.6(6) 11_557 11_557
N1 C1 C6 C1 -88.7(6) . 11_557
N1 C1 C6 C1 -73.5(5) 11_557 11_557
C1 C1 C6 C8 93.3(2) 11_557 .
C2 C1 C6 C8 179.8(6) . .
C2 C1 C6 C8 166.8(5) 11_557 .
N1 C1 C6 C8 4.5(8) . .
N1 C1 C6 C8 19.8(7) 11_557 .
C2 C2 C7 C7 -0.001(10) 11_557 11_557
C1 C2 C7 C7 90.9(7) . 11_557
C3 C2 C7 C7 -84.4(6) . 11_557
C1 C2 C7 C7 78.0(7) 11_557 11_557
C1 C2 C7 C2 90.9(8) . 11_557
C3 C2 C7 C2 -84.4(6) . 11_557
C1 C2 C7 C2 78.0(7) 11_557 11_557
C7 C2 C7 C2 0.00(2) 11_557 11_557
N1 N1 C9 C10 -178.78(14) 11_557 .
C1 N1 C9 C10 -0.7(3) . .
C1 N1 C9 C10 -1.0(3) 11_557 .
C9 N1 C9 C10 -178.78(14) 11_557 .
N1 N1 C9 C11 1.6(3) 11_557 .
C1 N1 C9 C11 179.71(15) . .
C1 N1 C9 C11 179.43(18) 11_557 .
C9 N1 C9 C11 1.6(2) 11_557 .
C1 N1 C9 N1 178(100) . 11_557
C1 N1 C9 N1 178(100) 11_557 11_557
C9 N1 C9 N1 0.00(2) 11_557 11_557
N1 C9 C10 C9 -178.51(16) . 11_556
C11 C9 C10 C9 1.0(4) . 11_556
N1 C9 C10 C9 -178.69(15) 11_557 11_556
